data_4306666
loop_
_publ_author_name
'Takashi Aridomi'
'Asako Igashira-Kamiyama'
'Takumi Konno'

_publ_contact_author_address
; Department of Chemistry, Graduate School of Science,
  Osaka University, Toyonaka 560-0043, JAPAN
;
_publ_contact_author_email ' konno@chem.sci.osaka-u.ac.jp '
_publ_contact_author_fax ' 81-6-6850-5765 '
_publ_contact_author_name 'Takumi Konno'
_publ_contact_author_phone ' 81-6-6850-5765 '
_publ_section_title
;
Control of 1D Wave versus 2D Honeycomb CoIIICdIICuI Heterotrimetallic
Architectures by \DL-\LL Diastereoisomerism of l-Cysteinatocobalt(III)
Building Units
;
_journal_name_full 'Inorganic Chemistry'
_journal_page_first 10202
_journal_page_last 10204
_journal_paper_doi 10.1021/ic801495h
_journal_volume 47
_journal_year 2008
_chemical_absolute_configuration rm
_chemical_formula_sum 'C7 H22 Cl3 Co Cu N5 O2 S'
_chemical_formula_weight 469.18
_chemical_name_systematic
; 
 ? 
;
_space_group_IT_number 19
_symmetry_cell_setting orthorhombic
_symmetry_space_group_name_Hall 'P 2ac 2ab'
_symmetry_space_group_name_H-M 'P 21 21 21'
_atom_sites_solution_hydrogens geom
_atom_sites_solution_primary direct
_atom_sites_solution_secondary difmap
_audit_creation_method SHELXL-97
_cell_angle_alpha 90.00
_cell_angle_beta 90.00
_cell_angle_gamma 90.00
_cell_formula_units_Z 4
_cell_length_a 10.634(3)
_cell_length_b 18.781(3)
_cell_length_c 8.897(3)
_cell_measurement_reflns_used 25
_cell_measurement_temperature 296(2)
_cell_measurement_theta_max 14.9
_cell_measurement_theta_min 14.2
_cell_volume 1776.9(8)
_computing_cell_refinement 'MSC/AFC Diffractometer Control'
_computing_data_collection 'MSC/AFC Diffractometer Control'
_computing_data_reduction CrystalStructure
_computing_structure_refinement 'SHELXL-97 (Sheldrick, 1997)'
_computing_structure_solution SIR97
_diffrn_ambient_temperature 296(2)
_diffrn_measured_fraction_theta_full 0.999
_diffrn_measured_fraction_theta_max 0.999
_diffrn_measurement_device_type 'Rigaku AFC5R'
_diffrn_measurement_method \w-2\q
_diffrn_radiation_monochromator graphite
_diffrn_radiation_source 'fine-focus sealed tube'
_diffrn_radiation_type MoK\a
_diffrn_radiation_wavelength 0.71069
_diffrn_reflns_av_R_equivalents 0.0000
_diffrn_reflns_av_sigmaI/netI 0.0307
_diffrn_reflns_limit_h_max 13
_diffrn_reflns_limit_h_min 0
_diffrn_reflns_limit_k_max 24
_diffrn_reflns_limit_k_min 0
_diffrn_reflns_limit_l_max 11
_diffrn_reflns_limit_l_min 0
_diffrn_reflns_number 2331
_diffrn_reflns_theta_full 27.50
_diffrn_reflns_theta_max 27.50
_diffrn_reflns_theta_min 2.53
_diffrn_standards_decay_% -1.73
_diffrn_standards_interval_count 150
_diffrn_standards_number 3
_exptl_absorpt_coefficient_mu 2.704
_exptl_absorpt_correction_T_max 0.8127
_exptl_absorpt_correction_T_min 0.4512
_exptl_absorpt_correction_type psi-scan
_exptl_crystal_colour 'dark brown'
_exptl_crystal_density_diffrn 1.754
_exptl_crystal_density_method 'not measured'
_exptl_crystal_description plate
_exptl_crystal_F_000 952
_exptl_crystal_size_max 0.35
_exptl_crystal_size_mid 0.15
_exptl_crystal_size_min 0.08
_refine_diff_density_max 0.687
_refine_diff_density_min -0.937
_refine_diff_density_rms 0.116
_refine_ls_abs_structure_details 'Flack H D (1983), Acta Cryst. A39, 876-881'
_refine_ls_abs_structure_Flack -0.04(3)
_refine_ls_extinction_coef 0.0008(5)
_refine_ls_extinction_expression Fc^*^=kFc[1+0.001xFc^2^\l^3^/sin(2\q)]^-1/4^
_refine_ls_extinction_method SHELXL
_refine_ls_goodness_of_fit_ref 1.091
_refine_ls_hydrogen_treatment 'riding model'
_refine_ls_matrix_type full
_refine_ls_number_parameters 184
_refine_ls_number_reflns 2331
_refine_ls_number_restraints 0
_refine_ls_restrained_S_all 1.091
_refine_ls_R_factor_all 0.0537
_refine_ls_R_factor_gt 0.0367
_refine_ls_shift/su_max 0.000
_refine_ls_shift/su_mean 0.000
_refine_ls_structure_factor_coef Fsqd
_refine_ls_weighting_details 'calc w=1/[\s^2^(Fo^2^)+(0.0638P)^2^+0.3993P] where P=(Fo^2^+2Fc^2^)/3'
_refine_ls_weighting_scheme calc
_refine_ls_wR_factor_gt 0.0978
_refine_ls_wR_factor_ref 0.1060
_reflns_number_gt 1929
_reflns_number_total 2331
_reflns_threshold_expression >2sigma(I)
_cod_data_source_file ic801495h_si_002_2.cif
_cod_data_source_block L-[1]
_cod_depositor_comments
;
The following automatic conversions were performed:
'_symmetry_cell_setting' value 'Orthorhombic' changed to 'orthorhombic'
according to '/home/saulius/struct/CIF-dictionaries/cif_core.dic'
dictionary named 'cif_core.dic' version 2.4.1 from 2010-06-29.

Automatic conversion script
Id: cif_fix_enum 1527 2010-12-29 10:47:43Z saulius 
;
_cod_original_cell_volume 1776.8(8)
_cod_database_code 4306666

loop_
_symmetry_equiv_pos_as_xyz
'x, y, z'
'x+1/2, -y+1/2, -z'
'-x, y+1/2, -z+1/2'
'-x+1/2, -y, z+1/2'

loop_
_atom_site_label
_atom_site_type_symbol
_atom_site_fract_x
_atom_site_fract_y
_atom_site_fract_z
_atom_site_U_iso_or_equiv
_atom_site_adp_type
_atom_site_occupancy
_atom_site_symmetry_multiplicity
_atom_site_calc_flag
_atom_site_refinement_flags
_atom_site_disorder_assembly
_atom_site_disorder_group
Co1 Co 0.65694(6) 0.67240(4) 0.74632(7) 0.02392(17) Uani 1 1 d . . .
Cu1 Cu 0.71251(7) 0.64444(4) 0.32955(8) 0.0408(2) Uani 1 1 d . . .
S1 S 0.79648(12) 0.66484(7) 0.55810(14) 0.0284(3) Uani 1 1 d . . .
Cl1 Cl 0.84400(19) 0.56180(8) 0.21607(18) 0.0478(4) Uani 1 1 d . . .
Cl2 Cl 0.49706(15) 0.63476(11) 0.30880(19) 0.0546(5) Uani 1 1 d . . .
Cl3 Cl 0.77077(13) 0.75100(7) 0.18755(16) 0.0355(3) Uani 1 1 d . . .
O1 O 0.9705(4) 0.6849(2) 0.9168(5) 0.0426(11) Uani 1 1 d . . .
O2 O 1.0929(4) 0.6288(3) 0.7506(7) 0.0563(14) Uani 1 1 d . . .
H1 H 1.1502 0.6513 0.7900 0.085 Uiso 1 1 calc R . .
N1 N 0.7670(4) 0.6043(3) 0.8592(5) 0.0331(10) Uani 1 1 d . . .
H2 H 0.7848 0.6235 0.9495 0.040 Uiso 1 1 calc R . .
H3 H 0.7231 0.5641 0.8757 0.040 Uiso 1 1 calc R . .
N2 N 0.5547(4) 0.7397(2) 0.6295(5) 0.0298(10) Uani 1 1 d . . .
H4 H 0.5459 0.7236 0.5348 0.036 Uiso 1 1 calc R . .
H5 H 0.4777 0.7434 0.6707 0.036 Uiso 1 1 calc R . .
N3 N 0.7415(4) 0.7588(2) 0.8233(5) 0.0318(10) Uani 1 1 d . . .
H6 H 0.7492 0.7560 0.9238 0.038 Uiso 1 1 calc R . .
H7 H 0.8190 0.7622 0.7834 0.038 Uiso 1 1 calc R . .
N4 N 0.5554(4) 0.5935(3) 0.6656(5) 0.0299(10) Uani 1 1 d . . .
H8 H 0.5376 0.6019 0.5683 0.036 Uiso 1 1 calc R . .
H9 H 0.5995 0.5527 0.6710 0.036 Uiso 1 1 calc R . .
N5 N 0.5338(4) 0.6697(3) 0.9198(5) 0.0317(10) Uani 1 1 d . . .
H10 H 0.5755 0.6730 1.0075 0.038 Uiso 1 1 calc R . .
H11 H 0.4801 0.7066 0.9132 0.038 Uiso 1 1 calc R . .
C1 C 0.8666(5) 0.5813(3) 0.6164(6) 0.0300(12) Uani 1 1 d . . .
H12 H 0.8110 0.5419 0.5922 0.036 Uiso 1 1 calc R . .
H13 H 0.9459 0.5740 0.5649 0.036 Uiso 1 1 calc R . .
C2 C 0.8876(6) 0.5850(3) 0.7846(7) 0.0336(13) Uani 1 1 d . . .
H14 H 0.9147 0.5382 0.8207 0.040 Uiso 1 1 calc R . .
C3 C 0.9858(5) 0.6399(3) 0.8274(6) 0.0347(12) Uani 1 1 d . . .
C4 C 0.6165(6) 0.8106(3) 0.6278(7) 0.0361(13) Uani 1 1 d . . .
H15 H 0.5563 0.8474 0.6021 0.043 Uiso 1 1 calc R . .
H16 H 0.6841 0.8114 0.5547 0.043 Uiso 1 1 calc R . .
C5 C 0.6669(6) 0.8222(3) 0.7827(7) 0.0377(13) Uani 1 1 d . . .
H17 H 0.7193 0.8644 0.7850 0.045 Uiso 1 1 calc R . .
H18 H 0.5983 0.8285 0.8533 0.045 Uiso 1 1 calc R . .
C6 C 0.4375(5) 0.5860(3) 0.7510(9) 0.0403(14) Uani 1 1 d . . .
H19 H 0.4052 0.5379 0.7404 0.048 Uiso 1 1 calc R . .
H20 H 0.3749 0.6188 0.7126 0.048 Uiso 1 1 calc R . .
C7 C 0.4633(7) 0.6016(4) 0.9137(8) 0.0460(16) Uani 1 1 d . . .
H21 H 0.3850 0.6057 0.9689 0.055 Uiso 1 1 calc R . .
H22 H 0.5127 0.5635 0.9580 0.055 Uiso 1 1 calc R . .

loop_
_atom_site_aniso_label
_atom_site_aniso_U_11
_atom_site_aniso_U_22
_atom_site_aniso_U_33
_atom_site_aniso_U_23
_atom_site_aniso_U_13
_atom_site_aniso_U_12
Co1 0.0189(3) 0.0359(3) 0.0169(3) 0.0006(3) -0.0013(3) 0.0006(3)
Cu1 0.0357(4) 0.0599(5) 0.0266(4) -0.0009(3) -0.0025(3) 0.0030(4)
S1 0.0227(6) 0.0430(7) 0.0196(5) 0.0012(5) 0.0016(5) 0.0007(6)
Cl1 0.0629(10) 0.0406(7) 0.0399(8) -0.0066(6) -0.0010(8) 0.0098(8)
Cl2 0.0308(7) 0.0973(13) 0.0356(7) 0.0069(9) -0.0087(7) -0.0065(8)
Cl3 0.0286(6) 0.0457(7) 0.0322(6) 0.0067(6) -0.0003(6) 0.0011(6)
O1 0.030(2) 0.064(3) 0.035(2) -0.016(2) -0.0034(19) 0.000(2)
O2 0.023(2) 0.077(3) 0.069(3) -0.029(3) 0.009(3) -0.007(2)
N1 0.023(2) 0.052(3) 0.024(2) 0.004(2) -0.001(2) 0.002(2)
N2 0.023(2) 0.041(2) 0.025(2) 0.0047(19) -0.0027(19) 0.0019(19)
N3 0.028(2) 0.044(3) 0.023(2) -0.0021(19) 0.0005(19) -0.004(2)
N4 0.025(2) 0.039(2) 0.026(2) -0.003(2) 0.003(2) -0.0005(19)
N5 0.030(2) 0.044(2) 0.021(2) -0.002(2) 0.0018(19) 0.001(2)
C1 0.020(2) 0.041(3) 0.029(3) -0.006(2) -0.004(2) -0.002(2)
C2 0.025(3) 0.043(3) 0.033(3) 0.001(2) -0.001(2) 0.004(2)
C3 0.021(2) 0.053(3) 0.031(3) 0.007(3) -0.002(2) 0.002(2)
C4 0.033(3) 0.032(3) 0.043(3) 0.007(2) -0.001(3) 0.002(2)
C5 0.035(3) 0.038(3) 0.040(3) -0.006(2) 0.005(3) -0.002(3)
C6 0.024(3) 0.043(3) 0.054(4) -0.004(3) 0.009(3) -0.005(2)
C7 0.037(3) 0.059(4) 0.042(4) 0.009(3) 0.016(3) -0.007(3)

loop_
_atom_type_symbol
_atom_type_description
_atom_type_scat_dispersion_real
_atom_type_scat_dispersion_imag
_atom_type_scat_source
C C 0.0033 0.0016 'International Tables Vol C Tables 4.2.6.8 and 6.1.1.4'
H H 0.0000 0.0000 'International Tables Vol C Tables 4.2.6.8 and 6.1.1.4'
N N 0.0061 0.0033 'International Tables Vol C Tables 4.2.6.8 and 6.1.1.4'
O O 0.0106 0.0060 'International Tables Vol C Tables 4.2.6.8 and 6.1.1.4'
Cl Cl 0.1484 0.1585 'International Tables Vol C Tables 4.2.6.8 and 6.1.1.4'
Co Co 0.3494 0.9721 'International Tables Vol C Tables 4.2.6.8 and 6.1.1.4'
Cu Cu 0.3201 1.2651 'International Tables Vol C Tables 4.2.6.8 and 6.1.1.4'
S S 0.1246 0.1234 'International Tables Vol C Tables 4.2.6.8 and 6.1.1.4'

loop_
_geom_angle_atom_site_label_1
_geom_angle_atom_site_label_2
_geom_angle_atom_site_label_3
_geom_angle
_geom_angle_site_symmetry_1
_geom_angle_site_symmetry_3
_geom_angle_publ_flag
N2 Co1 N4 89.28(19) . . ?
N2 Co1 N3 84.66(19) . . ?
N4 Co1 N3 173.3(2) . . ?
N2 Co1 N1 177.6(2) . . ?
N4 Co1 N1 91.3(2) . . ?
N3 Co1 N1 94.8(2) . . ?
N2 Co1 N5 93.5(2) . . ?
N4 Co1 N5 84.5(2) . . ?
N3 Co1 N5 92.9(2) . . ?
N1 Co1 N5 88.8(2) . . ?
N2 Co1 S1 90.68(15) . . ?
N4 Co1 S1 92.46(14) . . ?
N3 Co1 S1 90.55(14) . . ?
N1 Co1 S1 86.98(14) . . ?
N5 Co1 S1 174.76(15) . . ?
S1 Cu1 Cl2 118.64(7) . . ?
S1 Cu1 Cl1 105.52(6) . . ?
Cl2 Cu1 Cl1 120.75(8) . . ?
S1 Cu1 Cl3 103.09(6) . . ?
Cl2 Cu1 Cl3 105.95(7) . . ?
Cl1 Cu1 Cl3 99.78(6) . . ?
C1 S1 Co1 96.50(19) . . ?
C1 S1 Cu1 105.90(19) . . ?
Co1 S1 Cu1 114.99(7) . . ?
C2 N1 Co1 115.8(4) . . ?
C4 N2 Co1 109.7(3) . . ?
C5 N3 Co1 109.4(4) . . ?
C6 N4 Co1 110.6(4) . . ?
C7 N5 Co1 108.7(4) . . ?
C2 C1 S1 107.6(4) . . ?
N1 C2 C1 109.0(5) . . ?
N1 C2 C3 108.4(5) . . ?
C1 C2 C3 112.4(5) . . ?
O1 C3 O2 125.1(6) . . ?
O1 C3 C2 124.4(5) . . ?
O2 C3 C2 110.6(5) . . ?
N2 C4 C5 106.3(5) . . ?
N3 C5 C4 107.5(5) . . ?
N4 C6 C7 108.9(5) . . ?
N5 C7 C6 107.2(5) . . ?

loop_
_geom_bond_atom_site_label_1
_geom_bond_atom_site_label_2
_geom_bond_distance
_geom_bond_site_symmetry_2
_geom_bond_publ_flag
Co1 N2 1.964(4) . ?
Co1 N4 1.969(5) . ?
Co1 N3 1.977(5) . ?
Co1 N1 2.003(5) . ?
Co1 N5 2.024(5) . ?
Co1 S1 2.2419(15) . ?
Cu1 S1 2.2536(16) . ?
Cu1 Cl2 2.3056(19) . ?
Cu1 Cl1 2.3202(18) . ?
Cu1 Cl3 2.4465(16) . ?
S1 C1 1.813(6) . ?
O1 C3 1.172(7) . ?
O2 C3 1.344(7) . ?
N1 C2 1.489(7) . ?
N2 C4 1.484(7) . ?
N3 C5 1.475(7) . ?
N4 C6 1.473(7) . ?
N5 C7 1.484(8) . ?
C1 C2 1.514(8) . ?
C2 C3 1.516(8) . ?
C4 C5 1.494(8) . ?
C6 C7 1.502(10) . ?

loop_
_geom_hbond_atom_site_label_D
_geom_hbond_atom_site_label_H
_geom_hbond_atom_site_label_A
_geom_hbond_distance_DH
_geom_hbond_distance_HA
_geom_hbond_distance_DA
_geom_hbond_angle_DHA
_geom_hbond_site_symmetry_A
O2 H1 Cl3 0.82 2.25 2.995(5) 151.9 2_566
N1 H2 Cl1 0.90 2.71 3.375(5) 131.1 1_556
N1 H3 Cl1 0.90 2.85 3.571(5) 138.2 4_665
N2 H4 Cl2 0.90 2.66 3.521(5) 159.6 .
N2 H5 Cl3 0.90 2.54 3.435(5) 174.0 2_466
N3 H6 Cl3 0.90 2.36 3.259(5) 179.0 1_556
N3 H7 O1 0.90 2.47 2.924(7) 111.4 .
N3 H7 Cl2 0.90 2.83 3.573(5) 140.9 2_566
N4 H8 Cl2 0.90 2.43 3.326(5) 175.0 .
N4 H9 Cl1 0.90 2.27 3.139(5) 162.7 4_665
N5 H10 Cl2 0.90 2.90 3.544(5) 130.0 1_556
N5 H11 Cl3 0.90 2.53 3.310(5) 145.5 2_466
N5 H11 O1 0.90 2.54 3.167(6) 127.2 2_467

loop_
_geom_torsion_atom_site_label_1
_geom_torsion_atom_site_label_2
_geom_torsion_atom_site_label_3
_geom_torsion_atom_site_label_4
_geom_torsion
_geom_torsion_site_symmetry_1
_geom_torsion_site_symmetry_2
_geom_torsion_site_symmetry_3
_geom_torsion_site_symmetry_4
_geom_torsion_publ_flag
N2 Co1 S1 C1 -160.1(2) . . . . ?
N4 Co1 S1 C1 -70.8(2) . . . . ?
N3 Co1 S1 C1 115.2(2) . . . . ?
N1 Co1 S1 C1 20.4(2) . . . . ?
N2 Co1 S1 Cu1 -49.19(15) . . . . ?
N4 Co1 S1 Cu1 40.12(15) . . . . ?
N3 Co1 S1 Cu1 -133.86(15) . . . . ?
N1 Co1 S1 Cu1 131.32(16) . . . . ?
Cl2 Cu1 S1 C1 105.9(2) . . . . ?
Cl1 Cu1 S1 C1 -33.2(2) . . . . ?
Cl3 Cu1 S1 C1 -137.4(2) . . . . ?
Cl2 Cu1 S1 Co1 0.72(11) . . . . ?
Cl1 Cu1 S1 Co1 -138.42(7) . . . . ?
Cl3 Cu1 S1 Co1 117.37(7) . . . . ?
N4 Co1 N1 C2 97.4(4) . . . . ?
N3 Co1 N1 C2 -85.3(4) . . . . ?
N5 Co1 N1 C2 -178.1(4) . . . . ?
S1 Co1 N1 C2 5.0(4) . . . . ?
N4 Co1 N2 C4 -167.2(4) . . . . ?
N3 Co1 N2 C4 15.7(4) . . . . ?
N5 Co1 N2 C4 108.4(4) . . . . ?
S1 Co1 N2 C4 -74.7(4) . . . . ?
N2 Co1 N3 C5 12.9(4) . . . . ?
N1 Co1 N3 C5 -169.4(4) . . . . ?
N5 Co1 N3 C5 -80.4(4) . . . . ?
S1 Co1 N3 C5 103.6(3) . . . . ?
N2 Co1 N4 C6 -81.9(4) . . . . ?
N1 Co1 N4 C6 100.4(4) . . . . ?
N5 Co1 N4 C6 11.7(4) . . . . ?
S1 Co1 N4 C6 -172.6(4) . . . . ?
N2 Co1 N5 C7 104.4(4) . . . . ?
N4 Co1 N5 C7 15.5(4) . . . . ?
N3 Co1 N5 C7 -170.7(4) . . . . ?
N1 Co1 N5 C7 -75.9(4) . . . . ?
Co1 S1 C1 C2 -44.3(4) . . . . ?
Cu1 S1 C1 C2 -162.6(3) . . . . ?
Co1 N1 C2 C1 -35.5(6) . . . . ?
Co1 N1 C2 C3 87.1(5) . . . . ?
S1 C1 C2 N1 53.5(6) . . . . ?
S1 C1 C2 C3 -66.7(5) . . . . ?
N1 C2 C3 O1 7.4(8) . . . . ?
C1 C2 C3 O1 127.9(6) . . . . ?
N1 C2 C3 O2 -173.7(5) . . . . ?
C1 C2 C3 O2 -53.2(7) . . . . ?
Co1 N2 C4 C5 -40.5(5) . . . . ?
Co1 N3 C5 C4 -38.7(5) . . . . ?
N2 C4 C5 N3 51.3(6) . . . . ?
Co1 N4 C6 C7 -36.5(6) . . . . ?
Co1 N5 C7 C6 -38.7(6) . . . . ?
N4 C6 C7 N5 49.3(7) . . . . ?
